data_4072660
loop_
_publ_author_name
'Cruz, Carlos A.'
'Emslie, David J. H.'
'Harrington, Laura E.'
'Britten, James F.'
'Robertson, Craig M.'

_publ_section_title
;
 Extremely Stable Thorium(IV) Dialkyl Complexes Supported by Rigid
 Tridentate 4,5-Bis(anilido)xanthene and 2,6-Bis(anilidomethyl)pyridine
 Ligands
;
_journal_issue 3
_journal_name_full Organometallics
_journal_page_first 692
_journal_paper_doi 10.1021/om060914f
_journal_volume 26
_journal_year 2007
_chemical_formula_sum 'C62 H82 N6 Th'
_chemical_formula_weight 1143.38
_chemical_name_systematic
; 
 ? 
;
_space_group_IT_number 15
_symmetry_cell_setting monoclinic
_symmetry_space_group_name_Hall '-C 2yc'
_symmetry_space_group_name_H-M 'C 1 2/c 1'
_atom_sites_solution_hydrogens geom
_atom_sites_solution_primary direct
_atom_sites_solution_secondary difmap
_audit_creation_method SHELXL-97
_cell_angle_alpha 90.00
_cell_angle_beta 106.72(3)
_cell_angle_gamma 90.00
_cell_formula_units_Z 4
_cell_length_a 14.901(15)
_cell_length_b 17.895(17)
_cell_length_c 21.354(16)
_cell_measurement_reflns_used 4974
_cell_measurement_temperature 173(2)
_cell_measurement_theta_max 46.043
_cell_measurement_theta_min 4.548
_cell_volume 5453(9)
_computing_cell_refinement 'Bruker SMART'
_computing_data_collection 'Bruker SMART'
_computing_data_reduction 'Bruker SAINT'
_computing_molecular_graphics 'Bruker SHELXTL'
_computing_publication_material 'Bruker SHELXTL'
_computing_structure_refinement 'SHELXL-97 (Sheldrick, 1997)'
_computing_structure_solution 'SHELXS-97 (Sheldrick, 1990)'
_diffrn_ambient_temperature 173(2)
_diffrn_measured_fraction_theta_full 1.000
_diffrn_measured_fraction_theta_max 1.000
_diffrn_measurement_device_type 'CCD area detector'
_diffrn_measurement_method 'phi and omega scans'
_diffrn_radiation_monochromator graphite
_diffrn_radiation_source 'rotating anode'
_diffrn_radiation_type MoK\a
_diffrn_radiation_wavelength 0.71073
_diffrn_reflns_av_R_equivalents 0.1137
_diffrn_reflns_av_sigmaI/netI 0.1167
_diffrn_reflns_limit_h_max 18
_diffrn_reflns_limit_h_min -17
_diffrn_reflns_limit_k_max 21
_diffrn_reflns_limit_k_min -21
_diffrn_reflns_limit_l_max 25
_diffrn_reflns_limit_l_min -25
_diffrn_reflns_number 20838
_diffrn_reflns_theta_full 25.50
_diffrn_reflns_theta_max 25.50
_diffrn_reflns_theta_min 1.83
_exptl_absorpt_coefficient_mu 2.779
_exptl_absorpt_correction_T_max 0.920
_exptl_absorpt_correction_T_min 0.711
_exptl_absorpt_correction_type multi-scan
_exptl_absorpt_process_details Sadabs
_exptl_crystal_colour yellow
_exptl_crystal_density_diffrn 1.393
_exptl_crystal_density_method 'not measured'
_exptl_crystal_description plate
_exptl_crystal_F_000 2344
_exptl_crystal_size_max 0.12
_exptl_crystal_size_mid 0.10
_exptl_crystal_size_min 0.03
_refine_diff_density_max 2.253
_refine_diff_density_min -5.029
_refine_diff_density_rms 0.199
_refine_ls_extinction_coef 0.00019(5)
_refine_ls_extinction_expression Fc^*^=kFc[1+0.001xFc^2^\l^3^/sin(2\q)]^-1/4^
_refine_ls_extinction_method SHELXL
_refine_ls_goodness_of_fit_ref 1.235
_refine_ls_hydrogen_treatment constr
_refine_ls_matrix_type full
_refine_ls_number_parameters 313
_refine_ls_number_reflns 5071
_refine_ls_number_restraints 0
_refine_ls_restrained_S_all 1.235
_refine_ls_R_factor_all 0.0963
_refine_ls_R_factor_gt 0.0702
_refine_ls_shift/su_max 0.000
_refine_ls_shift/su_mean 0.000
_refine_ls_structure_factor_coef Fsqd
_refine_ls_weighting_details 'calc w=1/[\s^2^(Fo^2^)+(0.0404P)^2^+0.0000P] where P=(Fo^2^+2Fc^2^)/3'
_refine_ls_weighting_scheme calc
_refine_ls_wR_factor_gt 0.1140
_refine_ls_wR_factor_ref 0.1198
_reflns_number_gt 4116
_reflns_number_total 5071
_reflns_threshold_expression >2sigma(I)
_cod_data_source_file om060914fsi20061005_043246.cif
_cod_data_source_block ccruz000
_cod_depositor_comments
;
The following automatic conversions were performed:

'_symmetry_cell_setting' value 'Monoclinic' changed to 'monoclinic'
according to /home/saulius/struct/CIF-dictionaries/cif_core.dic
dictionary named 'cif_core.dic' version 2.4.1 from 2010-06-29.

Automatic conversion script
Id: cif_fix_values 1715 2011-07-08 13:25:40Z adriana 
;
_cod_original_sg_symbol_H-M C2/c
_cod_database_code 4072660

loop_
_symmetry_equiv_pos_as_xyz
'x, y, z'
'-x, y, -z+1/2'
'x+1/2, y+1/2, z'
'-x+1/2, y+1/2, -z+1/2'
'-x, -y, -z'
'x, -y, z-1/2'
'-x+1/2, -y+1/2, -z'
'x+1/2, -y+1/2, z-1/2'

loop_
_atom_site_label
_atom_site_type_symbol
_atom_site_fract_x
_atom_site_fract_y
_atom_site_fract_z
_atom_site_U_iso_or_equiv
_atom_site_adp_type
_atom_site_occupancy
_atom_site_symmetry_multiplicity
_atom_site_calc_flag
_atom_site_refinement_flags
Th1 Th 0.5000 0.17333(3) 0.2500 0.01404(15) Uani 1 2 d S
C1 C 0.3160(6) 0.0487(5) 0.2031(3) 0.024(2) Uani 1 1 d .
H1A H 0.3375 -0.0037 0.2030 0.029 Uiso 1 1 calc R
H1B H 0.2529 0.0479 0.2096 0.029 Uiso 1 1 calc R
N1 N 0.3849(5) 0.1256(4) 0.1404(3) 0.0210(16) Uani 1 1 d .
C2 C 0.3104(6) 0.0831(5) 0.1402(4) 0.023(2) Uani 1 1 d .
N2 N 0.4958(4) 0.2500(4) 0.1520(3) 0.0218(16) Uani 1 1 d .
C3 C 0.2357(6) 0.0756(5) 0.0839(4) 0.029(2) Uani 1 1 d .
H3A H 0.1824 0.0470 0.0849 0.035 Uiso 1 1 calc R
N3 N 0.3808(4) 0.0893(4) 0.2575(3) 0.0223(16) Uani 1 1 d .
C4 C 0.2389(7) 0.1095(5) 0.0268(4) 0.039(3) Uani 1 1 d .
H4A H 0.1877 0.1056 -0.0117 0.046 Uiso 1 1 calc R
C5 C 0.3172(7) 0.1490(5) 0.0266(4) 0.034(3) Uani 1 1 d .
H5A H 0.3221 0.1711 -0.0127 0.041 Uiso 1 1 calc R
C6 C 0.3895(6) 0.1566(4) 0.0840(4) 0.024(2) Uani 1 1 d .
C7 C 0.4760(6) 0.2029(5) 0.0913(4) 0.024(2) Uani 1 1 d .
H7A H 0.5300 0.1697 0.0938 0.028 Uiso 1 1 calc R
H7B H 0.4671 0.2356 0.0526 0.028 Uiso 1 1 calc R
C8 C 0.3566(5) 0.0743(4) 0.3168(3) 0.0192(19) Uani 1 1 d .
C9 C 0.2786(6) 0.1109(5) 0.3275(4) 0.024(2) Uani 1 1 d .
C10 C 0.2574(6) 0.0989(5) 0.3855(4) 0.028(2) Uani 1 1 d .
H10A H 0.2080 0.1263 0.3946 0.034 Uiso 1 1 calc R
C11 C 0.3070(6) 0.0475(5) 0.4304(4) 0.032(2) Uani 1 1 d .
H11A H 0.2915 0.0402 0.4701 0.038 Uiso 1 1 calc R
C12 C 0.3798(6) 0.0061(5) 0.4183(4) 0.032(2) Uani 1 1 d .
H12A H 0.4121 -0.0305 0.4487 0.038 Uiso 1 1 calc R
C13 C 0.4042(6) 0.0190(5) 0.3614(4) 0.028(2) Uani 1 1 d .
C14 C 0.4812(5) -0.0298(5) 0.3473(4) 0.027(2) Uani 1 1 d .
H14A H 0.5058 -0.0035 0.3143 0.032 Uiso 1 1 calc R
C15 C 0.5625(6) -0.0466(5) 0.4069(4) 0.039(3) Uani 1 1 d .
H15A H 0.5912 0.0004 0.4264 0.058 Uiso 1 1 calc R
H15B H 0.6091 -0.0767 0.3939 0.058 Uiso 1 1 calc R
H15C H 0.5398 -0.0743 0.4389 0.058 Uiso 1 1 calc R
C16 C 0.4377(6) -0.1047(5) 0.3179(4) 0.040(3) Uani 1 1 d .
H16A H 0.4862 -0.1362 0.3086 0.060 Uiso 1 1 calc R
H16B H 0.3880 -0.0953 0.2772 0.060 Uiso 1 1 calc R
H16C H 0.4112 -0.1303 0.3491 0.060 Uiso 1 1 calc R
C17 C 0.2168(6) 0.1623(5) 0.2768(4) 0.032(2) Uani 1 1 d .
H17A H 0.2449 0.1663 0.2397 0.038 Uiso 1 1 calc R
C18 C 0.2112(7) 0.2410(5) 0.3027(5) 0.050(3) Uani 1 1 d .
H18A H 0.2746 0.2613 0.3202 0.075 Uiso 1 1 calc R
H18B H 0.1804 0.2393 0.3375 0.075 Uiso 1 1 calc R
H18C H 0.1751 0.2730 0.2671 0.075 Uiso 1 1 calc R
C19 C 0.1176(6) 0.1304(6) 0.2494(5) 0.049(3) Uani 1 1 d .
H19A H 0.1213 0.0798 0.2327 0.073 Uiso 1 1 calc R
H19B H 0.0814 0.1624 0.2138 0.073 Uiso 1 1 calc R
H19C H 0.0868 0.1287 0.2842 0.073 Uiso 1 1 calc R
C20 C 0.4896(5) 0.3268(5) 0.1347(3) 0.0252(19) Uani 1 1 d .
C21 C 0.5366(6) 0.3595(5) 0.0926(4) 0.025(2) Uani 1 1 d .
C22 C 0.5227(6) 0.4341(5) 0.0756(4) 0.029(2) Uani 1 1 d .
H22A H 0.5502 0.4539 0.0442 0.035 Uiso 1 1 calc R
C23 C 0.4705(7) 0.4807(6) 0.1028(4) 0.038(2) Uani 1 1 d .
H23A H 0.4661 0.5326 0.0931 0.045 Uiso 1 1 calc R
C24 C 0.4240(6) 0.4496(5) 0.1451(4) 0.031(2) Uani 1 1 d .
H24A H 0.3862 0.4807 0.1634 0.038 Uiso 1 1 calc R
C25 C 0.4322(6) 0.3747(5) 0.1606(4) 0.024(2) Uani 1 1 d .
C26 C 0.3686(6) 0.3444(4) 0.1995(4) 0.023(2) Uani 1 1 d .
H26A H 0.4048 0.3057 0.2303 0.028 Uiso 1 1 calc R
C27 C 0.3356(6) 0.4023(5) 0.2396(4) 0.037(2) Uani 1 1 d .
H27A H 0.3900 0.4271 0.2693 0.056 Uiso 1 1 calc R
H27B H 0.2988 0.3778 0.2651 0.056 Uiso 1 1 calc R
H27C H 0.2966 0.4394 0.2104 0.056 Uiso 1 1 calc R
C28 C 0.2827(6) 0.3053(5) 0.1527(4) 0.030(2) Uani 1 1 d .
H28A H 0.2421 0.2859 0.1778 0.044 Uiso 1 1 calc R
H28B H 0.3039 0.2639 0.1304 0.044 Uiso 1 1 calc R
H28C H 0.2477 0.3413 0.1202 0.044 Uiso 1 1 calc R
C29 C 0.6049(6) 0.3157(5) 0.0628(4) 0.035(2) Uani 1 1 d .
H29A H 0.6189 0.2660 0.0849 0.042 Uiso 1 1 calc R
C30 C 0.6963(7) 0.3596(6) 0.0742(5) 0.047(3) Uani 1 1 d .
H30A H 0.7393 0.3320 0.0554 0.070 Uiso 1 1 calc R
H30B H 0.7252 0.3661 0.1213 0.070 Uiso 1 1 calc R
H30C H 0.6830 0.4086 0.0532 0.070 Uiso 1 1 calc R
C31 C 0.5649(8) 0.3034(6) -0.0118(4) 0.056(3) Uani 1 1 d .
H31A H 0.6106 0.2758 -0.0280 0.085 Uiso 1 1 calc R
H31B H 0.5523 0.3519 -0.0339 0.085 Uiso 1 1 calc R
H31C H 0.5066 0.2747 -0.0209 0.085 Uiso 1 1 calc R

loop_
_atom_site_aniso_label
_atom_site_aniso_U_11
_atom_site_aniso_U_22
_atom_site_aniso_U_33
_atom_site_aniso_U_23
_atom_site_aniso_U_13
_atom_site_aniso_U_12
Th1 0.0118(2) 0.0146(3) 0.0166(2) 0.000 0.00533(15) 0.000
C1 0.024(5) 0.019(5) 0.033(4) -0.005(4) 0.012(4) -0.006(4)
N1 0.020(4) 0.022(4) 0.022(3) 0.005(3) 0.008(3) 0.006(3)
C2 0.019(5) 0.023(5) 0.026(4) -0.006(4) 0.005(4) 0.002(4)
N2 0.015(4) 0.026(5) 0.025(3) 0.006(3) 0.006(3) 0.003(3)
C3 0.020(5) 0.031(6) 0.036(5) -0.005(4) 0.008(4) -0.009(4)
N3 0.015(4) 0.029(5) 0.027(3) 0.003(3) 0.011(3) 0.001(3)
C4 0.030(6) 0.044(7) 0.035(5) -0.013(5) -0.002(4) -0.013(5)
C5 0.042(6) 0.039(7) 0.019(4) -0.002(4) 0.004(4) -0.004(5)
C6 0.027(5) 0.016(6) 0.031(4) 0.000(4) 0.010(4) -0.001(4)
C7 0.032(6) 0.018(5) 0.026(4) 0.002(4) 0.017(4) 0.003(4)
C8 0.015(5) 0.018(5) 0.024(4) 0.000(4) 0.004(3) -0.008(4)
C9 0.015(5) 0.022(5) 0.035(5) -0.005(4) 0.009(4) -0.005(4)
C10 0.024(5) 0.029(6) 0.035(5) 0.003(4) 0.014(4) 0.004(4)
C11 0.025(6) 0.042(7) 0.030(4) 0.006(4) 0.011(4) 0.007(5)
C12 0.028(6) 0.035(6) 0.030(4) 0.004(4) 0.005(4) -0.002(4)
C13 0.021(5) 0.031(6) 0.034(5) -0.003(4) 0.009(4) -0.006(4)
C14 0.014(5) 0.039(6) 0.029(4) 0.007(4) 0.009(4) 0.002(4)
C15 0.026(6) 0.050(7) 0.041(5) 0.005(5) 0.010(4) 0.000(5)
C16 0.031(6) 0.042(7) 0.048(5) 0.004(5) 0.015(5) 0.007(5)
C17 0.034(6) 0.022(6) 0.041(5) 0.012(4) 0.014(4) 0.014(4)
C18 0.059(8) 0.039(7) 0.055(6) 0.013(5) 0.020(5) 0.021(6)
C19 0.020(6) 0.064(8) 0.060(6) 0.015(6) 0.008(5) 0.005(5)
C20 0.024(5) 0.025(5) 0.024(4) -0.003(5) 0.002(3) -0.011(5)
C21 0.024(5) 0.019(5) 0.033(4) -0.002(4) 0.010(4) -0.007(4)
C22 0.028(6) 0.030(6) 0.033(5) 0.003(4) 0.016(4) -0.010(4)
C23 0.050(7) 0.023(6) 0.040(5) 0.001(5) 0.013(5) -0.005(5)
C24 0.032(6) 0.033(6) 0.031(4) 0.001(4) 0.013(4) 0.004(4)
C25 0.015(5) 0.022(5) 0.028(4) -0.001(4) -0.003(4) -0.002(4)
C26 0.027(5) 0.011(5) 0.030(4) 0.001(4) 0.006(4) 0.005(4)
C27 0.037(6) 0.040(7) 0.036(5) 0.003(5) 0.012(4) 0.008(5)
C28 0.039(6) 0.021(6) 0.034(4) -0.003(4) 0.018(4) 0.002(4)
C29 0.045(6) 0.021(6) 0.046(5) 0.001(5) 0.024(4) -0.012(5)
C30 0.044(7) 0.035(6) 0.076(7) 0.007(5) 0.041(6) 0.002(5)
C31 0.085(9) 0.049(8) 0.052(6) 0.003(5) 0.046(6) -0.010(6)

loop_
_atom_type_symbol
_atom_type_description
_atom_type_scat_dispersion_real
_atom_type_scat_dispersion_imag
_atom_type_scat_source
C C 0.0033 0.0016 'International Tables Vol C Tables 4.2.6.8 and 6.1.1.4'
H H 0.0000 0.0000 'International Tables Vol C Tables 4.2.6.8 and 6.1.1.4'
N N 0.0061 0.0033 'International Tables Vol C Tables 4.2.6.8 and 6.1.1.4'
Th Th -7.2400 8.8979 'International Tables Vol C Tables 4.2.6.8 and 6.1.1.4'

loop_
_geom_angle_atom_site_label_1
_geom_angle_atom_site_label_2
_geom_angle_atom_site_label_3
_geom_angle
_geom_angle_site_symmetry_1
_geom_angle_site_symmetry_3
N3 Th1 N3 101.1(3) . 2_655
N3 Th1 N2 97.5(2) . 2_655
N3 Th1 N2 124.7(2) 2_655 2_655
N3 Th1 N2 124.7(2) . .
N3 Th1 N2 97.5(2) 2_655 .
N2 Th1 N2 113.1(3) 2_655 .
N3 Th1 N1 92.5(2) . 2_655
N3 Th1 N1 62.7(2) 2_655 2_655
N2 Th1 N1 64.9(2) 2_655 2_655
N2 Th1 N1 141.7(2) . 2_655
N3 Th1 N1 62.7(2) . .
N3 Th1 N1 92.5(2) 2_655 .
N2 Th1 N1 141.7(2) 2_655 .
N2 Th1 N1 64.9(2) . .
N1 Th1 N1 141.9(3) 2_655 .
C2 C1 N3 111.7(7) . .
C2 C1 H1A 109.3 . .
N3 C1 H1A 109.3 . .
C2 C1 H1B 109.3 . .
N3 C1 H1B 109.3 . .
H1A C1 H1B 107.9 . .
C2 N1 C6 119.0(6) . .
C2 N1 Th1 121.1(5) . .
C6 N1 Th1 118.5(5) . .
N1 C2 C3 120.8(8) . .
N1 C2 C1 114.0(6) . .
C3 C2 C1 125.1(8) . .
C20 N2 C7 109.7(6) . .
C20 N2 Th1 137.4(5) . .
C7 N2 Th1 111.6(5) . .
C4 C3 C2 120.1(8) . .
C4 C3 H3A 120.0 . .
C2 C3 H3A 120.0 . .
C8 N3 C1 109.2(6) . .
C8 N3 Th1 124.1(5) . .
C1 N3 Th1 126.5(5) . .
C5 C4 C3 118.5(8) . .
C5 C4 H4A 120.7 . .
C3 C4 H4A 120.7 . .
C4 C5 C6 119.8(8) . .
C4 C5 H5A 120.1 . .
C6 C5 H5A 120.1 . .
N1 C6 C5 121.6(8) . .
N1 C6 C7 113.4(6) . .
C5 C6 C7 124.9(8) . .
N2 C7 C6 110.5(7) . .
N2 C7 H7A 109.6 . .
C6 C7 H7A 109.6 . .
N2 C7 H7B 109.6 . .
C6 C7 H7B 109.6 . .
H7A C7 H7B 108.1 . .
C9 C8 C13 119.5(7) . .
C9 C8 N3 119.0(7) . .
C13 C8 N3 121.3(7) . .
C10 C9 C8 119.1(8) . .
C10 C9 C17 119.1(8) . .
C8 C9 C17 121.8(7) . .
C11 C10 C9 120.9(8) . .
C11 C10 H10A 119.6 . .
C9 C10 H10A 119.6 . .
C10 C11 C12 120.9(8) . .
C10 C11 H11A 119.5 . .
C12 C11 H11A 119.5 . .
C13 C12 C11 119.2(8) . .
C13 C12 H12A 120.4 . .
C11 C12 H12A 120.4 . .
C12 C13 C8 120.1(8) . .
C12 C13 C14 118.5(8) . .
C8 C13 C14 121.4(7) . .
C15 C14 C13 114.2(7) . .
C15 C14 C16 108.1(7) . .
C13 C14 C16 108.9(7) . .
C15 C14 H14A 108.5 . .
C13 C14 H14A 108.5 . .
C16 C14 H14A 108.5 . .
C14 C15 H15A 109.5 . .
C14 C15 H15B 109.5 . .
H15A C15 H15B 109.5 . .
C14 C15 H15C 109.5 . .
H15A C15 H15C 109.5 . .
H15B C15 H15C 109.5 . .
C14 C16 H16A 109.5 . .
C14 C16 H16B 109.5 . .
H16A C16 H16B 109.5 . .
C14 C16 H16C 109.5 . .
H16A C16 H16C 109.5 . .
H16B C16 H16C 109.5 . .
C9 C17 C18 112.7(7) . .
C9 C17 C19 111.6(7) . .
C18 C17 C19 109.6(8) . .
C9 C17 H17A 107.6 . .
C18 C17 H17A 107.6 . .
C19 C17 H17A 107.6 . .
C17 C18 H18A 109.5 . .
C17 C18 H18B 109.5 . .
H18A C18 H18B 109.5 . .
C17 C18 H18C 109.5 . .
H18A C18 H18C 109.5 . .
H18B C18 H18C 109.5 . .
C17 C19 H19A 109.5 . .
C17 C19 H19B 109.5 . .
H19A C19 H19B 109.5 . .
C17 C19 H19C 109.5 . .
H19A C19 H19C 109.5 . .
H19B C19 H19C 109.5 . .
C21 C20 N2 123.9(8) . .
C21 C20 C25 117.3(9) . .
N2 C20 C25 118.8(7) . .
C22 C21 C20 120.1(8) . .
C22 C21 C29 116.4(8) . .
C20 C21 C29 123.5(8) . .
C23 C22 C21 122.3(8) . .
C23 C22 H22A 118.9 . .
C21 C22 H22A 118.9 . .
C22 C23 C24 118.4(9) . .
C22 C23 H23A 120.8 . .
C24 C23 H23A 120.8 . .
C25 C24 C23 120.9(9) . .
C25 C24 H24A 119.6 . .
C23 C24 H24A 119.6 . .
C24 C25 C20 120.9(8) . .
C24 C25 C26 116.7(8) . .
C20 C25 C26 122.1(8) . .
C27 C26 C25 114.7(7) . .
C27 C26 C28 109.4(7) . .
C25 C26 C28 109.7(6) . .
C27 C26 H26A 107.6 . .
C25 C26 H26A 107.6 . .
C28 C26 H26A 107.6 . .
C26 C27 H27A 109.5 . .
C26 C27 H27B 109.5 . .
H27A C27 H27B 109.5 . .
C26 C27 H27C 109.5 . .
H27A C27 H27C 109.5 . .
H27B C27 H27C 109.5 . .
C26 C28 H28A 109.5 . .
C26 C28 H28B 109.5 . .
H28A C28 H28B 109.5 . .
C26 C28 H28C 109.5 . .
H28A C28 H28C 109.5 . .
H28B C28 H28C 109.5 . .
C30 C29 C31 107.3(8) . .
C30 C29 C21 109.4(8) . .
C31 C29 C21 112.9(8) . .
C30 C29 H29A 109.0 . .
C31 C29 H29A 109.0 . .
C21 C29 H29A 109.0 . .
C29 C30 H30A 109.5 . .
C29 C30 H30B 109.5 . .
H30A C30 H30B 109.5 . .
C29 C30 H30C 109.5 . .
H30A C30 H30C 109.5 . .
H30B C30 H30C 109.5 . .
C29 C31 H31A 109.5 . .
C29 C31 H31B 109.5 . .
H31A C31 H31B 109.5 . .
C29 C31 H31C 109.5 . .
H31A C31 H31C 109.5 . .
H31B C31 H31C 109.5 . .

loop_
_geom_bond_atom_site_label_1
_geom_bond_atom_site_label_2
_geom_bond_distance
_geom_bond_site_symmetry_2
Th1 N3 2.368(7) .
Th1 N3 2.368(7) 2_655
Th1 N2 2.488(6) 2_655
Th1 N2 2.488(6) .
Th1 N1 2.615(6) 2_655
Th1 N1 2.615(6) .
C1 C2 1.459(10) .
C1 N3 1.471(9) .
C1 H1A 0.9900 .
C1 H1B 0.9900 .
N1 C2 1.345(10) .
N1 C6 1.346(9) .
C2 C3 1.390(10) .
N2 C20 1.420(11) .
N2 C7 1.501(9) .
C3 C4 1.376(12) .
C3 H3A 0.9500 .
N3 C8 1.437(9) .
C4 C5 1.365(12) .
C4 H4A 0.9500 .
C5 C6 1.385(11) .
C5 H5A 0.9500 .
C6 C7 1.501(11) .
C7 H7A 0.9900 .
C7 H7B 0.9900 .
C8 C9 1.409(11) .
C8 C13 1.416(11) .
C9 C10 1.380(11) .
C9 C17 1.514(11) .
C10 C11 1.380(11) .
C10 H10A 0.9500 .
C11 C12 1.398(12) .
C11 H11A 0.9500 .
C12 C13 1.382(11) .
C12 H12A 0.9500 .
C13 C14 1.538(12) .
C14 C15 1.513(10) .
C14 C16 1.543(12) .
C14 H14A 1.0000 .
C15 H15A 0.9800 .
C15 H15B 0.9800 .
C15 H15C 0.9800 .
C16 H16A 0.9800 .
C16 H16B 0.9800 .
C16 H16C 0.9800 .
C17 C18 1.524(12) .
C17 C19 1.534(12) .
C17 H17A 1.0000 .
C18 H18A 0.9800 .
C18 H18B 0.9800 .
C18 H18C 0.9800 .
C19 H19A 0.9800 .
C19 H19B 0.9800 .
C19 H19C 0.9800 .
C20 C21 1.416(11) .
C20 C25 1.429(12) .
C21 C22 1.382(11) .
C21 C29 1.559(12) .
C22 C23 1.377(12) .
C22 H22A 0.9500 .
C23 C24 1.403(12) .
C23 H23A 0.9500 .
C24 C25 1.378(11) .
C24 H24A 0.9500 .
C25 C26 1.528(12) .
C26 C27 1.514(11) .
C26 C28 1.546(11) .
C26 H26A 1.0000 .
C27 H27A 0.9800 .
C27 H27B 0.9800 .
C27 H27C 0.9800 .
C28 H28A 0.9800 .
C28 H28B 0.9800 .
C28 H28C 0.9800 .
C29 C30 1.530(12) .
C29 C31 1.548(12) .
C29 H29A 1.0000 .
C30 H30A 0.9800 .
C30 H30B 0.9800 .
C30 H30C 0.9800 .
C31 H31A 0.9800 .
C31 H31B 0.9800 .
C31 H31C 0.9800 .

loop_
_geom_torsion_atom_site_label_1
_geom_torsion_atom_site_label_2
_geom_torsion_atom_site_label_3
_geom_torsion_atom_site_label_4
_geom_torsion
_geom_torsion_site_symmetry_1
N3 Th1 N1 C2 5.9(6) .
N3 Th1 N1 C2 107.1(6) 2_655
N2 Th1 N1 C2 -59.6(7) 2_655
N2 Th1 N1 C2 -155.7(7) .
N1 Th1 N1 C2 60.6(6) 2_655
N3 Th1 N1 C6 172.2(6) .
N3 Th1 N1 C6 -86.6(6) 2_655
N2 Th1 N1 C6 106.7(6) 2_655
N2 Th1 N1 C6 10.6(5) .
N1 Th1 N1 C6 -133.1(6) 2_655
C6 N1 C2 C3 -4.9(12) .
Th1 N1 C2 C3 161.3(6) .
C6 N1 C2 C1 176.2(7) .
Th1 N1 C2 C1 -17.5(10) .
N3 C1 C2 N1 22.1(10) .
N3 C1 C2 C3 -156.7(8) .
N3 Th1 N2 C20 113.3(7) .
N3 Th1 N2 C20 -137.6(7) 2_655
N2 Th1 N2 C20 -4.7(6) 2_655
N1 Th1 N2 C20 -82.9(8) 2_655
N1 Th1 N2 C20 133.2(8) .
N3 Th1 N2 C7 -51.8(6) .
N3 Th1 N2 C7 57.3(5) 2_655
N2 Th1 N2 C7 -169.8(5) 2_655
N1 Th1 N2 C7 112.0(5) 2_655
N1 Th1 N2 C7 -31.9(5) .
N1 C2 C3 C4 2.6(13) .
C1 C2 C3 C4 -178.7(9) .
C2 C1 N3 C8 156.7(7) .
C2 C1 N3 Th1 -19.2(10) .
N3 Th1 N3 C8 105.5(6) 2_655
N2 Th1 N3 C8 -22.2(6) 2_655
N2 Th1 N3 C8 -147.2(6) .
N1 Th1 N3 C8 42.8(6) 2_655
N1 Th1 N3 C8 -167.5(7) .
N3 Th1 N3 C1 -79.2(6) 2_655
N2 Th1 N3 C1 153.1(6) 2_655
N2 Th1 N3 C1 28.1(7) .
N1 Th1 N3 C1 -141.9(6) 2_655
N1 Th1 N3 C1 7.8(6) .
C2 C3 C4 C5 1.2(14) .
C3 C4 C5 C6 -2.6(14) .
C2 N1 C6 C5 3.5(12) .
Th1 N1 C6 C5 -163.1(6) .
C2 N1 C6 C7 179.7(7) .
Th1 N1 C6 C7 13.1(9) .
C4 C5 C6 N1 0.3(14) .
C4 C5 C6 C7 -175.4(9) .
C20 N2 C7 C6 -116.9(7) .
Th1 N2 C7 C6 52.4(7) .
N1 C6 C7 N2 -42.7(9) .
C5 C6 C7 N2 133.4(8) .
C1 N3 C8 C9 -77.0(9) .
Th1 N3 C8 C9 99.0(7) .
C1 N3 C8 C13 97.3(8) .
Th1 N3 C8 C13 -86.7(8) .
C13 C8 C9 C10 8.1(12) .
N3 C8 C9 C10 -177.5(7) .
C13 C8 C9 C17 -171.1(7) .
N3 C8 C9 C17 3.3(11) .
C8 C9 C10 C11 -4.9(13) .
C17 C9 C10 C11 174.3(8) .
C9 C10 C11 C12 -0.3(14) .
C10 C11 C12 C13 2.3(13) .
C11 C12 C13 C8 0.9(13) .
C11 C12 C13 C14 -177.1(8) .
C9 C8 C13 C12 -6.1(12) .
N3 C8 C13 C12 179.6(7) .
C9 C8 C13 C14 171.8(7) .
N3 C8 C13 C14 -2.4(12) .
C12 C13 C14 C15 -39.7(11) .
C8 C13 C14 C15 142.3(8) .
C12 C13 C14 C16 81.2(9) .
C8 C13 C14 C16 -96.8(9) .
C10 C9 C17 C18 58.6(11) .
C8 C9 C17 C18 -122.3(9) .
C10 C9 C17 C19 -65.3(10) .
C8 C9 C17 C19 113.9(9) .
C7 N2 C20 C21 -50.8(9) .
Th1 N2 C20 C21 144.0(6) .
C7 N2 C20 C25 128.7(7) .
Th1 N2 C20 C25 -36.5(10) .
N2 C20 C21 C22 176.6(7) .
C25 C20 C21 C22 -2.9(11) .
N2 C20 C21 C29 -3.2(12) .
C25 C20 C21 C29 177.3(7) .
C20 C21 C22 C23 5.8(13) .
C29 C21 C22 C23 -174.4(8) .
C21 C22 C23 C24 -5.1(13) .
C22 C23 C24 C25 1.7(13) .
C23 C24 C25 C20 0.9(12) .
C23 C24 C25 C26 -172.0(7) .
C21 C20 C25 C24 -0.3(11) .
N2 C20 C25 C24 -179.9(7) .
C21 C20 C25 C26 172.2(7) .
N2 C20 C25 C26 -7.4(10) .
C24 C25 C26 C27 -24.4(10) .
C20 C25 C26 C27 162.8(7) .
C24 C25 C26 C28 99.1(8) .
C20 C25 C26 C28 -73.7(9) .
C22 C21 C29 C30 50.0(10) .
C20 C21 C29 C30 -130.2(8) .
C22 C21 C29 C31 -69.4(10) .
C20 C21 C29 C31 110.3(9) .
